data_7006954
loop_
_publ_author_name
'Doyle, Robert P.'
'Julve, Miguel'
'Lloret, Francesc'
'Nieuwenhuyzen, Mark'
'Kruger, Paul E.'

_publ_section_title
;
 Hydrogen-bond tuning of ferromagnetic interactions: synthesis,
 structure and magnetic properties of polynuclear copper(II) complexes
 incorporating p-block oxo-anions.
;
_journal_issue 17
_journal_name_full 'Dalton transactions (Cambridge, England : 2003)'
_journal_page_first 2081
_journal_page_last 2088
_journal_paper_doi 10.1039/b515889c
_journal_year 2006
_chemical_formula_sum 'C20 H29 Cu2 N4 O11 P'
_chemical_formula_weight 659.52
_chemical_name_systematic
;
?
;
_space_group_IT_number 14
_symmetry_cell_setting monoclinic
_symmetry_space_group_name_Hall '-P 2ybc'
_symmetry_space_group_name_H-M 'P 1 21/c 1'
_atom_sites_solution_hydrogens geom
_atom_sites_solution_primary direct
_atom_sites_solution_secondary difmap
_audit_creation_method SHELXL-97
_cell_angle_alpha 90.00
_cell_angle_beta 103.3000(10)
_cell_angle_gamma 90.00
_cell_formula_units_Z 4
_cell_length_a 9.6485(6)
_cell_length_b 34.413(2)
_cell_length_c 7.7810(5)
_cell_measurement_temperature 153(2)
_cell_volume 2514.3(3)
_computing_cell_refinement 'Bruker SMART'
_computing_data_collection 'Bruker SMART'
_computing_data_reduction 'Bruker SHELXTL'
_computing_molecular_graphics 'Bruker SHELXTL'
_computing_publication_material 'Bruker SHELXTL'
_computing_structure_refinement 'SHELXL-97 (Sheldrick, 1997)'
_computing_structure_solution 'SHELXS-97 (Sheldrick, 1990)'
_diffrn_ambient_temperature 153(2)
_diffrn_measured_fraction_theta_full 0.898
_diffrn_measured_fraction_theta_max 0.898
_diffrn_measurement_device_type 'CCD area detector'
_diffrn_measurement_method 'phi and omega scans'
_diffrn_radiation_monochromator graphite
_diffrn_radiation_source 'fine-focus sealed tube'
_diffrn_radiation_type MoK\a
_diffrn_radiation_wavelength 0.71073
_diffrn_reflns_av_R_equivalents 0.0628
_diffrn_reflns_av_sigmaI/netI 0.0579
_diffrn_reflns_limit_h_max 12
_diffrn_reflns_limit_h_min -12
_diffrn_reflns_limit_k_max 45
_diffrn_reflns_limit_k_min -32
_diffrn_reflns_limit_l_max 10
_diffrn_reflns_limit_l_min -10
_diffrn_reflns_number 16995
_diffrn_reflns_theta_full 28.48
_diffrn_reflns_theta_max 28.48
_diffrn_reflns_theta_min 1.18
_exptl_absorpt_coefficient_mu 1.822
_exptl_absorpt_correction_T_max 1.000
_exptl_absorpt_correction_T_min 0.783
_exptl_absorpt_correction_type empirical
_exptl_absorpt_process_details SADABS
_exptl_crystal_colour Blue
_exptl_crystal_density_diffrn 1.742
_exptl_crystal_density_meas ?
_exptl_crystal_density_method 'not measured'
_exptl_crystal_description Plate
_exptl_crystal_F_000 1352
_exptl_crystal_size_max 0.39
_exptl_crystal_size_mid 0.34
_exptl_crystal_size_min 0.14
_refine_diff_density_max 0.542
_refine_diff_density_min -0.596
_refine_diff_density_rms 0.104
_refine_ls_extinction_method none
_refine_ls_goodness_of_fit_ref 0.981
_refine_ls_hydrogen_treatment mixed
_refine_ls_matrix_type full
_refine_ls_number_parameters 455
_refine_ls_number_reflns 5718
_refine_ls_number_restraints 0
_refine_ls_restrained_S_all 0.981
_refine_ls_R_factor_all 0.0500
_refine_ls_R_factor_gt 0.0375
_refine_ls_shift/su_max 0.002
_refine_ls_shift/su_mean 0.000
_refine_ls_structure_factor_coef Fsqd
_refine_ls_weighting_details 'calc w=1/[\s^2^(Fo^2^)+(0.0393P)^2^+0.0000P] where P=(Fo^2^+2Fc^2^)/3'
_refine_ls_weighting_scheme calc
_refine_ls_wR_factor_gt 0.0773
_refine_ls_wR_factor_ref 0.0821
_reflns_number_gt 4475
_reflns_number_total 5718
_reflns_threshold_expression >2sigma(I)
_cod_data_source_file b515889c.txt
_cod_data_source_block 2
_cod_depositor_comments
;
The following automatic conversions were performed:
'_symmetry_cell_setting' value 'Monoclinic' changed to 'monoclinic'
according to '/home/saulius/struct/CIF-dictionaries/cif_core.dic'
dictionary named 'cif_core.dic' version 2.4.1 from 2010-06-29.

Automatic conversion script
Id: cif_fix_enum 1527 2010-12-29 10:47:43Z saulius 

The following automatic conversions were performed:

'_exptl_crystal_density_meas' value 'not_measured' was changed to '?'
- the value is perceived as not measured.

Automatic conversion script
Id: cif_fix_values 3008 2015-01-20 13:52:24Z robertas 
;
_cod_original_sg_symbol_H-M P2(1)/c
_cod_database_code 7006954

loop_
_symmetry_equiv_pos_as_xyz
'x, y, z'
'-x, y+1/2, -z+1/2'
'-x, -y, -z'
'x, -y-1/2, z-1/2'

loop_
_atom_site_label
_atom_site_type_symbol
_atom_site_fract_x
_atom_site_fract_y
_atom_site_fract_z
_atom_site_U_iso_or_equiv
_atom_site_adp_type
_atom_site_occupancy
_atom_site_symmetry_multiplicity
_atom_site_calc_flag
_atom_site_refinement_flags
_atom_site_disorder_assembly
_atom_site_disorder_group
Cu1 Cu 0.82216(3) 0.164857(9) 0.38394(4) 0.01445(9) Uani 1 1 d . . .
Cu2 Cu 0.92926(3) 0.089714(9) 0.30356(4) 0.01479(9) Uani 1 1 d . . .
O1 O 0.98834(19) 0.13177(6) 0.4757(3) 0.0166(4) Uani 1 1 d . . .
H1O H 0.976(3) 0.1250(10) 0.552(4) 0.024(10) Uiso 1 1 d . . .
O2 O 0.75792(18) 0.12044(5) 0.2287(2) 0.0156(4) Uani 1 1 d . . .
H2O H 0.746(3) 0.1234(9) 0.137(4) 0.025(10) Uiso 1 1 d . . .
P1 P 0.71927(6) 0.118329(19) 0.71409(8) 0.01225(14) Uani 1 1 d . . .
O11 O 0.69989(18) 0.14883(5) 0.5781(2) 0.0195(4) Uani 1 1 d . . .
O12 O 0.68130(19) 0.13487(6) 0.8734(2) 0.0213(4) Uani 1 1 d . . .
O13 O 0.62827(19) 0.08488(6) 0.6517(2) 0.0242(4) Uani 1 1 d . . .
O14 O 0.87131(18) 0.10587(6) 0.7597(2) 0.0218(4) Uani 1 1 d . . .
N1A N 0.9148(2) 0.21481(6) 0.4920(3) 0.0170(5) Uani 1 1 d . . .
C2A C 1.0398(3) 0.21796(9) 0.6109(3) 0.0215(6) Uani 1 1 d . . .
H2A H 1.082(3) 0.1951(8) 0.642(3) 0.015(7) Uiso 1 1 d . . .
C3A C 1.0990(3) 0.25357(9) 0.6684(4) 0.0236(6) Uani 1 1 d . . .
H3A H 1.182(3) 0.2537(9) 0.744(4) 0.026(8) Uiso 1 1 d . . .
C4A C 1.0273(3) 0.28695(9) 0.6017(4) 0.0253(6) Uani 1 1 d . . .
H4A H 1.059(3) 0.3097(9) 0.634(4) 0.022(8) Uiso 1 1 d . . .
C5A C 0.8981(3) 0.28424(9) 0.4815(4) 0.0226(6) Uani 1 1 d . . .
H5A H 0.852(3) 0.3031(8) 0.437(3) 0.008(7) Uiso 1 1 d . . .
C6A C 0.8439(3) 0.24774(8) 0.4290(3) 0.0176(5) Uani 1 1 d . . .
C7A C 0.7052(3) 0.24070(8) 0.3018(3) 0.0161(5) Uani 1 1 d . . .
C8A C 0.6114(3) 0.27031(9) 0.2291(4) 0.0212(6) Uani 1 1 d . . .
H8A H 0.632(3) 0.2951(9) 0.257(4) 0.029(8) Uiso 1 1 d . . .
C9A C 0.4825(3) 0.25989(9) 0.1179(4) 0.0262(6) Uani 1 1 d . . .
H9A H 0.422(3) 0.2799(10) 0.067(4) 0.035(9) Uiso 1 1 d . . .
C10A C 0.4519(3) 0.22128(9) 0.0817(4) 0.0251(6) Uani 1 1 d . . .
H10A H 0.366(3) 0.2128(9) 0.005(4) 0.031(8) Uiso 1 1 d . . .
C11A C 0.5509(3) 0.19372(9) 0.1568(4) 0.0218(6) Uani 1 1 d . . .
H11A H 0.535(3) 0.1669(9) 0.135(4) 0.021(8) Uiso 1 1 d . . .
N12A N 0.6755(2) 0.20308(6) 0.2649(3) 0.0167(5) Uani 1 1 d . . .
N1B N 1.0914(2) 0.05403(6) 0.4064(3) 0.0164(4) Uani 1 1 d . . .
C2B C 1.2126(3) 0.06409(9) 0.5191(4) 0.0212(6) Uani 1 1 d . . .
H2B H 1.214(3) 0.0886(8) 0.560(3) 0.012(7) Uiso 1 1 d . . .
C3B C 1.3240(3) 0.03839(9) 0.5755(4) 0.0230(6) Uani 1 1 d . . .
H3B H 1.402(3) 0.0472(9) 0.653(4) 0.032(9) Uiso 1 1 d . . .
C4B C 1.3079(3) 0.00044(9) 0.5163(4) 0.0251(6) Uani 1 1 d . . .
H4B H 1.377(3) -0.0197(8) 0.557(3) 0.020(7) Uiso 1 1 d . . .
C5B C 1.1824(3) -0.01047(8) 0.3987(3) 0.0206(6) Uani 1 1 d . . .
H5B H 1.171(3) -0.0372(9) 0.361(4) 0.027(8) Uiso 1 1 d . . .
C6B C 1.0764(3) 0.01710(8) 0.3446(3) 0.0163(5) Uani 1 1 d . . .
C7B C 0.9411(3) 0.00929(8) 0.2138(3) 0.0173(5) Uani 1 1 d . . .
C8B C 0.9046(3) -0.02655(8) 0.1366(4) 0.0219(6) Uani 1 1 d . . .
H8B H 0.969(3) -0.0444(10) 0.162(4) 0.035(9) Uiso 1 1 d . . .
C9B C 0.7753(3) -0.03038(9) 0.0125(4) 0.0255(6) Uani 1 1 d . . .
H9B H 0.750(3) -0.0538(9) -0.040(4) 0.029(8) Uiso 1 1 d . . .
C10B C 0.6882(3) 0.00168(9) -0.0296(3) 0.0234(6) Uani 1 1 d . . .
H10B H 0.599(3) 0.0007(9) -0.119(4) 0.024(7) Uiso 1 1 d . . .
C11B C 0.7309(3) 0.03689(9) 0.0520(3) 0.0205(6) Uani 1 1 d . . .
H11B H 0.678(3) 0.0591(8) 0.029(3) 0.013(7) Uiso 1 1 d . . .
N12B N 0.8549(2) 0.04062(6) 0.1730(3) 0.0163(4) Uani 1 1 d . . .
O1W O 1.0219(2) 0.11532(6) 0.0955(3) 0.0240(5) Uani 1 1 d . . .
H1W1 H 0.976(4) 0.1143(11) -0.006(5) 0.053(12) Uiso 1 1 d . . .
H1W2 H 1.106(4) 0.1162(10) 0.099(4) 0.033(9) Uiso 1 1 d . . .
O2W O 1.3013(2) 0.12740(7) 0.1173(3) 0.0271(5) Uani 1 1 d . . .
H2W1 H 1.317(3) 0.1331(9) 0.024(4) 0.026(9) Uiso 1 1 d . . .
H2W2 H 1.367(4) 0.1122(10) 0.174(4) 0.036(10) Uiso 1 1 d . . .
O3W O 1.3813(3) 0.14462(8) -0.1963(3) 0.0357(6) Uani 1 1 d . . .
H3W1 H 1.471(4) 0.1405(10) -0.182(4) 0.040(10) Uiso 1 1 d . . .
H3W2 H 1.353(4) 0.1490(10) -0.286(4) 0.030(11) Uiso 1 1 d . . .
O4W O 0.5200(2) 0.08424(6) 0.2886(3) 0.0253(5) Uani 1 1 d . . .
H4W1 H 0.536(3) 0.0880(9) 0.387(4) 0.021(9) Uiso 1 1 d . . .
H4W2 H 0.584(4) 0.0949(11) 0.262(4) 0.041(11) Uiso 1 1 d . . .
O5W O 0.2487(2) 0.16364(6) 0.4449(3) 0.0256(5) Uani 1 1 d . . .
H5W1 H 0.270(4) 0.1571(11) 0.361(5) 0.044(12) Uiso 1 1 d . . .
H5W2 H 0.170(4) 0.1533(10) 0.449(4) 0.035(9) Uiso 1 1 d . . .

loop_
_atom_site_aniso_label
_atom_site_aniso_U_11
_atom_site_aniso_U_22
_atom_site_aniso_U_33
_atom_site_aniso_U_23
_atom_site_aniso_U_13
_atom_site_aniso_U_12
Cu1 0.01348(15) 0.01261(17) 0.01640(15) -0.00048(12) 0.00167(12) 0.00073(12)
Cu2 0.01375(15) 0.01305(17) 0.01653(16) -0.00054(12) 0.00133(12) 0.00138(12)
O1 0.0166(9) 0.0162(11) 0.0161(9) 0.0001(8) 0.0016(8) 0.0017(7)
O2 0.0162(9) 0.0167(10) 0.0125(9) -0.0006(8) 0.0005(7) 0.0006(7)
P1 0.0123(3) 0.0121(3) 0.0117(3) 0.0008(2) 0.0015(2) 0.0009(2)
O11 0.0198(9) 0.0196(11) 0.0204(9) 0.0031(8) 0.0072(7) 0.0049(8)
O12 0.0224(9) 0.0248(11) 0.0165(9) 0.0003(8) 0.0042(7) 0.0033(8)
O13 0.0235(10) 0.0219(11) 0.0260(10) -0.0019(8) 0.0030(8) -0.0030(8)
O14 0.0167(9) 0.0266(11) 0.0206(9) 0.0014(8) 0.0011(7) 0.0045(8)
N1A 0.0154(10) 0.0172(12) 0.0194(11) -0.0009(9) 0.0060(9) -0.0003(9)
C2A 0.0205(13) 0.0240(16) 0.0199(13) -0.0014(12) 0.0046(11) 0.0008(12)
C3A 0.0204(14) 0.0260(17) 0.0236(14) -0.0034(12) 0.0034(12) -0.0032(12)
C4A 0.0298(15) 0.0194(16) 0.0285(15) -0.0084(13) 0.0103(12) -0.0086(13)
C5A 0.0272(15) 0.0160(15) 0.0267(14) -0.0004(12) 0.0104(12) 0.0004(12)
C6A 0.0202(13) 0.0164(14) 0.0191(12) -0.0002(11) 0.0104(10) 0.0003(10)
C7A 0.0181(12) 0.0148(14) 0.0171(12) 0.0003(10) 0.0076(10) 0.0006(10)
C8A 0.0247(14) 0.0143(15) 0.0258(14) 0.0014(12) 0.0082(11) -0.0003(11)
C9A 0.0278(15) 0.0246(17) 0.0259(14) 0.0058(13) 0.0056(12) 0.0105(13)
C10A 0.0197(14) 0.0228(16) 0.0304(15) -0.0017(13) 0.0012(12) 0.0026(12)
C11A 0.0186(13) 0.0200(16) 0.0259(14) -0.0009(12) 0.0031(11) -0.0003(11)
N12A 0.0155(10) 0.0150(12) 0.0197(11) 0.0012(9) 0.0046(8) 0.0007(9)
N1B 0.0159(10) 0.0142(12) 0.0184(10) 0.0023(9) 0.0026(8) 0.0020(9)
C2B 0.0202(13) 0.0185(16) 0.0234(13) 0.0019(12) 0.0021(11) -0.0007(11)
C3B 0.0174(13) 0.0259(17) 0.0247(14) 0.0075(12) 0.0024(11) -0.0010(12)
C4B 0.0193(13) 0.0267(17) 0.0306(15) 0.0079(13) 0.0088(12) 0.0087(12)
C5B 0.0228(13) 0.0156(15) 0.0255(14) 0.0027(12) 0.0101(11) 0.0024(11)
C6B 0.0184(12) 0.0155(14) 0.0166(12) 0.0033(10) 0.0076(10) 0.0000(10)
C7B 0.0199(13) 0.0153(14) 0.0188(12) 0.0003(11) 0.0086(10) 0.0010(10)
C8B 0.0244(14) 0.0166(15) 0.0256(14) 0.0015(12) 0.0074(12) 0.0018(12)
C9B 0.0308(16) 0.0198(16) 0.0261(15) -0.0072(12) 0.0072(12) -0.0067(13)
C10B 0.0223(14) 0.0275(17) 0.0199(13) -0.0032(12) 0.0038(11) -0.0038(12)
C11B 0.0200(13) 0.0198(16) 0.0207(13) -0.0004(11) 0.0027(11) 0.0018(11)
N12B 0.0168(11) 0.0139(12) 0.0177(10) 0.0002(9) 0.0031(8) 0.0002(9)
O1W 0.0151(10) 0.0357(13) 0.0208(11) 0.0010(9) 0.0032(9) -0.0040(9)
O2W 0.0182(10) 0.0321(13) 0.0312(12) 0.0008(10) 0.0060(9) -0.0039(9)
O3W 0.0199(12) 0.0606(18) 0.0262(13) 0.0009(12) 0.0045(10) 0.0035(11)
O4W 0.0221(11) 0.0310(13) 0.0219(11) -0.0012(9) 0.0034(9) -0.0064(9)
O5W 0.0215(11) 0.0271(12) 0.0275(11) -0.0038(9) 0.0036(9) -0.0034(9)

loop_
_atom_type_symbol
_atom_type_description
_atom_type_scat_dispersion_real
_atom_type_scat_dispersion_imag
_atom_type_scat_source
C C 0.0033 0.0016 'International Tables Vol C Tables 4.2.6.8 and 6.1.1.4'
H H 0.0000 0.0000 'International Tables Vol C Tables 4.2.6.8 and 6.1.1.4'
N N 0.0061 0.0033 'International Tables Vol C Tables 4.2.6.8 and 6.1.1.4'
O O 0.0106 0.0060 'International Tables Vol C Tables 4.2.6.8 and 6.1.1.4'
P P 0.1023 0.0942 'International Tables Vol C Tables 4.2.6.8 and 6.1.1.4'
Cu Cu 0.3201 1.2651 'International Tables Vol C Tables 4.2.6.8 and 6.1.1.4'

loop_
_geom_angle_atom_site_label_1
_geom_angle_atom_site_label_2
_geom_angle_atom_site_label_3
_geom_angle
_geom_angle_site_symmetry_1
_geom_angle_site_symmetry_3
_geom_angle_publ_flag
O2 Cu1 O1 83.55(8) . . ?
O2 Cu1 N12A 97.94(8) . . ?
O1 Cu1 N12A 169.60(9) . . ?
O2 Cu1 N1A 164.55(8) . . ?
O1 Cu1 N1A 95.50(8) . . ?
N12A Cu1 N1A 80.30(8) . . ?
O2 Cu1 O11 94.85(7) . . ?
O1 Cu1 O11 97.33(8) . . ?
N12A Cu1 O11 92.81(7) . . ?
N1A Cu1 O11 100.56(7) . . ?
O2 Cu1 Cu2 41.44(5) . . ?
O1 Cu1 Cu2 42.32(5) . . ?
N12A Cu1 Cu2 137.36(6) . . ?
N1A Cu1 Cu2 134.33(6) . . ?
O11 Cu1 Cu2 101.48(5) . . ?
O2 Cu2 O1 84.06(8) . . ?
O2 Cu2 N1B 171.34(8) . . ?
O1 Cu2 N1B 95.84(8) . . ?
O2 Cu2 N12B 97.24(8) . . ?
O1 Cu2 N12B 166.96(8) . . ?
N1B Cu2 N12B 80.93(8) . . ?
O2 Cu2 O1W 91.33(8) . . ?
O1 Cu2 O1W 95.91(8) . . ?
N1B Cu2 O1W 97.28(8) . . ?
N12B Cu2 O1W 97.03(8) . . ?
O2 Cu2 Cu1 42.03(5) . . ?
O1 Cu2 Cu1 42.24(5) . . ?
N1B Cu2 Cu1 137.96(6) . . ?
N12B Cu2 Cu1 138.69(6) . . ?
O1W Cu2 Cu1 91.52(6) . . ?
Cu1 O1 Cu2 95.44(8) . . ?
Cu2 O2 Cu1 96.53(8) . . ?
O13 P1 O11 110.83(11) . . ?
O13 P1 O12 109.55(11) . . ?
O11 P1 O12 108.18(11) . . ?
O13 P1 O14 109.62(11) . . ?
O11 P1 O14 109.37(10) . . ?
O12 P1 O14 109.26(10) . . ?
P1 O11 Cu1 132.53(11) . . ?
C2A N1A C6A 118.6(2) . . ?
C2A N1A Cu1 126.39(19) . . ?
C6A N1A Cu1 114.89(17) . . ?
N1A C2A C3A 122.2(3) . . ?
C4A C3A C2A 118.9(3) . . ?
C3A C4A C5A 119.7(3) . . ?
C4A C5A C6A 118.9(3) . . ?
N1A C6A C5A 121.7(2) . . ?
N1A C6A C7A 113.9(2) . . ?
C5A C6A C7A 124.3(2) . . ?
N12A C7A C8A 122.1(2) . . ?
N12A C7A C6A 114.4(2) . . ?
C8A C7A C6A 123.4(2) . . ?
C9A C8A C7A 118.0(3) . . ?
C10A C9A C8A 119.7(3) . . ?
C9A C10A C11A 118.9(3) . . ?
N12A C11A C10A 122.4(3) . . ?
C11A N12A C7A 118.9(2) . . ?
C11A N12A Cu1 124.83(19) . . ?
C7A N12A Cu1 116.28(17) . . ?
C2B N1B C6B 118.8(2) . . ?
C2B N1B Cu2 126.01(19) . . ?
C6B N1B Cu2 115.04(16) . . ?
N1B C2B C3B 122.8(3) . . ?
C4B C3B C2B 118.6(3) . . ?
C3B C4B C5B 119.2(3) . . ?
C6B C5B C4B 119.0(3) . . ?
N1B C6B C5B 121.5(2) . . ?
N1B C6B C7B 114.7(2) . . ?
C5B C6B C7B 123.7(2) . . ?
N12B C7B C8B 121.8(2) . . ?
N12B C7B C6B 114.4(2) . . ?
C8B C7B C6B 123.8(2) . . ?
C7B C8B C9B 118.8(3) . . ?
C10B C9B C8B 119.1(3) . . ?
C9B C10B C11B 119.3(3) . . ?
N12B C11B C10B 121.8(3) . . ?
C11B N12B C7B 119.1(2) . . ?
C11B N12B Cu2 125.99(19) . . ?
C7B N12B Cu2 114.88(16) . . ?

loop_
_geom_bond_atom_site_label_1
_geom_bond_atom_site_label_2
_geom_bond_distance
_geom_bond_site_symmetry_2
_geom_bond_publ_flag
Cu1 O2 1.9581(18) . ?
Cu1 O1 1.9623(18) . ?
Cu1 N12A 1.997(2) . ?
Cu1 N1A 2.029(2) . ?
Cu1 O11 2.1907(17) . ?
Cu1 Cu2 2.9057(5) . ?
Cu2 O2 1.9358(18) . ?
Cu2 O1 1.9652(19) . ?
Cu2 N1B 2.005(2) . ?
Cu2 N12B 2.016(2) . ?
Cu2 O1W 2.2047(19) . ?
P1 O13 1.461(2) . ?
P1 O11 1.4714(18) . ?
P1 O12 1.4847(18) . ?
P1 O14 1.4906(18) . ?
N1A C2A 1.345(3) . ?
N1A C6A 1.356(3) . ?
C2A C3A 1.382(4) . ?
C3A C4A 1.379(4) . ?
C4A C5A 1.379(4) . ?
C5A C6A 1.386(4) . ?
C6A C7A 1.490(4) . ?
C7A N12A 1.342(3) . ?
C7A C8A 1.393(4) . ?
C8A C9A 1.389(4) . ?
C9A C10A 1.376(4) . ?
C10A C11A 1.377(4) . ?
C11A N12A 1.339(3) . ?
N1B C2B 1.336(3) . ?
N1B C6B 1.355(3) . ?
C2B C3B 1.383(4) . ?
C3B C4B 1.382(4) . ?
C4B C5B 1.391(4) . ?
C5B C6B 1.387(4) . ?
C6B C7B 1.483(3) . ?
C7B N12B 1.354(3) . ?
C7B C8B 1.381(4) . ?
C8B C9B 1.397(4) . ?
C9B C10B 1.380(4) . ?
C10B C11B 1.386(4) . ?
C11B N12B 1.348(3) . ?
